data_2208580
loop_
_publ_author_name
'Fang, Hua'
'Fang, Mei-Juan'
'Zeng, Zhi-Ping'
'Wei, Zan-Bin'
'Zhao, Yu-Fen'

_publ_section_title
;
 Dimethyl [hydroxy(phenyl)methyl]phosphonate
;
_journal_coeditor_code DN2009
_journal_issue 4
_journal_name_full 'Acta Crystallographica Section E'
_journal_page_first o1378
_journal_page_last o1379
_journal_paper_doi 10.1107/S1600536806008294
_journal_volume 62
_journal_year 2006
_chemical_formula_iupac 'C9 H13 O4 P'
_chemical_formula_moiety 'C9 H13 O4 P'
_chemical_formula_sum 'C9 H13 O4 P'
_chemical_formula_weight 216.16
_chemical_name_systematic
;
Dimethyl [hydroxy(phenyl)methyl]phosphonate
;
_space_group_IT_number 14
_symmetry_cell_setting monoclinic
_symmetry_space_group_name_Hall '-P 2yn'
_symmetry_space_group_name_H-M 'P 1 21/n 1'
_atom_sites_solution_hydrogens geom
_atom_sites_solution_primary direct
_atom_sites_solution_secondary difmap
_audit_creation_method SHELXL-97
_cell_angle_alpha 90.00
_cell_angle_beta 98.949(7)
_cell_angle_gamma 90.00
_cell_formula_units_Z 4
_cell_length_a 8.400(3)
_cell_length_b 7.737(3)
_cell_length_c 16.477(6)
_cell_measurement_reflns_used 1831
_cell_measurement_temperature 273(2)
_cell_measurement_theta_max 25.6
_cell_measurement_theta_min 2.25
_cell_volume 1057.8(7)
_computing_cell_refinement SMART
_computing_data_collection 'SMART (Bruker, 2001)'
_computing_data_reduction 'SAINT (Bruker, 2001)'
_computing_molecular_graphics 'ORTEP-3 (Farrugia, 1997) and ViewerPro (Accelrys, 2001)'
_computing_publication_material SHELXL97
_computing_structure_refinement 'SHELXL97 (Sheldrick, 1997)'
_computing_structure_solution 'SHELXS97 (Sheldrick, 1997)'
_diffrn_ambient_temperature 273(2)
_diffrn_measured_fraction_theta_full 0.993
_diffrn_measured_fraction_theta_max 0.993
_diffrn_measurement_device_type 'Bruker SMART APEX area-detector'
_diffrn_measurement_method '\f and \w'
_diffrn_radiation_monochromator graphite
_diffrn_radiation_source 'fine-focus sealed tube'
_diffrn_radiation_type MoK\a
_diffrn_radiation_wavelength 0.71073
_diffrn_reflns_av_R_equivalents 0.0444
_diffrn_reflns_av_sigmaI/netI 0.0515
_diffrn_reflns_limit_h_max 10
_diffrn_reflns_limit_h_min -10
_diffrn_reflns_limit_k_max 9
_diffrn_reflns_limit_k_min -9
_diffrn_reflns_limit_l_max 20
_diffrn_reflns_limit_l_min -12
_diffrn_reflns_number 5687
_diffrn_reflns_theta_full 26.49
_diffrn_reflns_theta_max 26.49
_diffrn_reflns_theta_min 2.50
_diffrn_standards_decay_% 0
_diffrn_standards_interval_count 0
_diffrn_standards_interval_time 0
_diffrn_standards_number 0
_exptl_absorpt_coefficient_mu 0.246
_exptl_absorpt_correction_T_max 0.9570
_exptl_absorpt_correction_T_min 0.8951
_exptl_absorpt_correction_type multi-scan
_exptl_absorpt_process_details '(SADABS; Bruker, 2001)'
_exptl_crystal_colour colorless
_exptl_crystal_density_diffrn 1.357
_exptl_crystal_density_method 'not measured'
_exptl_crystal_description chunk
_exptl_crystal_F_000 456
_exptl_crystal_size_max 0.46
_exptl_crystal_size_mid 0.20
_exptl_crystal_size_min 0.18
_refine_diff_density_max 0.493
_refine_diff_density_min -0.329
_refine_ls_extinction_method none
_refine_ls_goodness_of_fit_ref 1.093
_refine_ls_hydrogen_treatment constr
_refine_ls_matrix_type full
_refine_ls_number_parameters 127
_refine_ls_number_reflns 2179
_refine_ls_number_restraints 0
_refine_ls_restrained_S_all 1.093
_refine_ls_R_factor_all 0.0837
_refine_ls_R_factor_gt 0.0671
_refine_ls_shift/su_max 0.000
_refine_ls_shift/su_mean 0.000
_refine_ls_structure_factor_coef Fsqd
_refine_ls_weighting_details 'calc w = 1/[\s^2^(Fo^2^)+(0.1044P)^2^+0.0871P] where P = (Fo^2^+2Fc^2^)/3'
_refine_ls_weighting_scheme calc
_refine_ls_wR_factor_gt 0.1745
_refine_ls_wR_factor_ref 0.1864
_reflns_number_gt 1728
_reflns_number_total 2179
_reflns_threshold_expression I>2\s(I)
_cod_data_source_file dn2009.cif
_cod_data_source_block I
_cod_original_sg_symbol_H-M 'P 21/n'
_cod_database_code 2208580

loop_
_symmetry_equiv_pos_as_xyz
'x, y, z'
'-x+1/2, y+1/2, -z+1/2'
'-x, -y, -z'
'x-1/2, -y-1/2, z-1/2'

loop_
_atom_site_type_symbol
_atom_site_label
_atom_site_fract_x
_atom_site_fract_y
_atom_site_fract_z
_atom_site_U_iso_or_equiv
_atom_site_adp_type
_atom_site_calc_flag
_atom_site_refinement_flags
_atom_site_occupancy
P P1 0.11340(9) 0.78363(9) 0.13207(4) 0.0453(3) Uani d . 1
O O1 0.0949(2) 0.9695(3) 0.13511(10) 0.0504(5) Uani d . 1
C C1 0.1471(3) 0.6782(3) 0.23049(18) 0.0466(7) Uani d . 1
H H1A 0.1546 0.5534 0.2215 0.056 Uiso calc R 1
C C2 0.0165(4) 0.7096(3) 0.27919(18) 0.0465(7) Uani d . 1
O O2 -0.0328(3) 0.6813(3) 0.08706(13) 0.0618(6) Uani d . 1
O O3 0.2521(3) 0.7254(3) 0.08536(14) 0.0620(6) Uani d . 1
C C3 -0.1212(4) 0.6096(4) 0.2685(2) 0.0677(9) Uani d . 1
H H3A -0.1323 0.5225 0.2292 0.081 Uiso calc R 1
O O4 0.3003(2) 0.7388(2) 0.26797(14) 0.0544(6) Uani d . 1
H H4B 0.3441 0.6650 0.2995 0.082 Uiso calc R 1
C C4 -0.2396(5) 0.6348(6) 0.3135(3) 0.0848(12) Uani d . 1
H H4A -0.3316 0.5663 0.3041 0.102 Uiso calc R 1
C C5 -0.2269(6) 0.7580(7) 0.3720(3) 0.0901(14) Uani d . 1
H H5A -0.3078 0.7727 0.4040 0.108 Uiso calc R 1
C C6 -0.0932(5) 0.8608(6) 0.3835(2) 0.0808(12) Uani d . 1
H H6A -0.0842 0.9477 0.4229 0.097 Uiso calc R 1
C C7 0.0276(4) 0.8377(4) 0.33782(19) 0.0576(8) Uani d . 1
H H7A 0.1179 0.9089 0.3464 0.069 Uiso calc R 1
C C8 0.3988(5) 0.8239(5) 0.0924(3) 0.0807(11) Uani d . 1
H H8A 0.4707 0.7706 0.0599 0.121 Uiso calc R 1
H H8B 0.4489 0.8273 0.1489 0.121 Uiso calc R 1
H H8C 0.3748 0.9394 0.0731 0.121 Uiso calc R 1
C C9 -0.1256(5) 0.7375(6) 0.0130(3) 0.0942(14) Uani d . 1
H H9A -0.2091 0.6548 -0.0044 0.141 Uiso calc R 1
H H9B -0.0577 0.7484 -0.0285 0.141 Uiso calc R 1
H H9C -0.1732 0.8475 0.0216 0.141 Uiso calc R 1

loop_
_atom_site_aniso_label
_atom_site_aniso_U_11
_atom_site_aniso_U_22
_atom_site_aniso_U_33
_atom_site_aniso_U_12
_atom_site_aniso_U_13
_atom_site_aniso_U_23
P1 0.0481(5) 0.0417(5) 0.0439(5) -0.0026(3) -0.0002(3) -0.0018(3)
O1 0.0539(12) 0.0463(12) 0.0481(11) 0.0003(8) -0.0014(9) 0.0034(8)
C1 0.0433(15) 0.0379(14) 0.0545(16) -0.0010(11) -0.0049(13) 0.0016(12)
C2 0.0468(16) 0.0437(15) 0.0458(15) -0.0020(12) -0.0031(12) 0.0113(12)
O2 0.0656(15) 0.0610(13) 0.0525(13) -0.0160(10) -0.0109(11) 0.0021(10)
O3 0.0696(16) 0.0580(13) 0.0599(13) -0.0064(11) 0.0142(11) -0.0127(10)
C3 0.055(2) 0.070(2) 0.073(2) -0.0163(16) -0.0043(17) 0.0073(17)
O4 0.0421(12) 0.0507(11) 0.0657(13) -0.0031(8) -0.0067(10) 0.0102(9)
C4 0.053(2) 0.108(3) 0.092(3) -0.018(2) 0.007(2) 0.025(3)
C5 0.070(3) 0.129(4) 0.078(3) 0.015(3) 0.030(2) 0.034(3)
C6 0.089(3) 0.097(3) 0.059(2) 0.004(2) 0.021(2) 0.001(2)
C7 0.0569(19) 0.0642(19) 0.0494(17) -0.0053(15) 0.0012(14) 0.0045(15)
C8 0.069(2) 0.092(3) 0.088(3) -0.012(2) 0.031(2) -0.021(2)
C9 0.082(3) 0.113(3) 0.075(3) -0.021(2) -0.028(2) 0.017(2)

loop_
_atom_type_symbol
_atom_type_description
_atom_type_scat_dispersion_real
_atom_type_scat_dispersion_imag
_atom_type_scat_source
C C 0.0033 0.0016 'International Tables Vol C Tables 4.2.6.8 and 6.1.1.4'
H H 0.0000 0.0000 'International Tables Vol C Tables 4.2.6.8 and 6.1.1.4'
O O 0.0106 0.0060 'International Tables Vol C Tables 4.2.6.8 and 6.1.1.4'
P P 0.1023 0.0942 'International Tables Vol C Tables 4.2.6.8 and 6.1.1.4'

loop_
_geom_angle_atom_site_label_1
_geom_angle_atom_site_label_2
_geom_angle_atom_site_label_3
_geom_angle
_geom_angle_publ_flag
O1 P1 O2 116.25(12) no
O1 P1 O3 113.35(12) no
O2 P1 O3 102.33(13) no
O1 P1 C1 114.97(12) no
O2 P1 C1 101.64(13) no
O3 P1 C1 106.82(14) no
O4 C1 C2 114.2(2) no
O4 C1 P1 104.33(19) no
C2 C1 P1 112.92(19) no
O4 C1 H1A 108.4 no
C2 C1 H1A 108.4 no
P1 C1 H1A 108.4 no
C7 C2 C3 117.2(3) no
C7 C2 C1 121.7(3) no
C3 C2 C1 121.1(3) no
C9 O2 P1 123.2(2) no
C8 O3 P1 120.3(2) no
C4 C3 C2 121.7(4) no
C4 C3 H3A 119.1 no
C2 C3 H3A 119.1 no
C1 O4 H4B 109.5 no
C3 C4 C5 120.9(4) no
C3 C4 H4A 119.6 no
C5 C4 H4A 119.6 no
C4 C5 C6 118.9(4) no
C4 C5 H5A 120.6 no
C6 C5 H5A 120.6 no
C5 C6 C7 120.9(4) no
C5 C6 H6A 119.6 no
C7 C6 H6A 119.6 no
C6 C7 C2 120.4(3) no
C6 C7 H7A 119.8 no
C2 C7 H7A 119.8 no
O3 C8 H8A 109.5 no
O3 C8 H8B 109.5 no
H8A C8 H8B 109.5 no
O3 C8 H8C 109.5 no
H8A C8 H8C 109.5 no
H8B C8 H8C 109.5 no
O2 C9 H9A 109.5 no
O2 C9 H9B 109.5 no
H9A C9 H9B 109.5 no
O2 C9 H9C 109.5 no
H9A C9 H9C 109.5 no
H9B C9 H9C 109.5 no

loop_
_geom_bond_atom_site_label_1
_geom_bond_atom_site_label_2
_geom_bond_distance
_geom_bond_publ_flag
P1 O1 1.448(2) no
P1 O2 1.550(2) no
P1 O3 1.559(2) no
P1 C1 1.798(3) no
C1 O4 1.418(3) no
C1 C2 1.477(4) no
C1 H1A 0.9800 no
C2 C7 1.377(4) no
C2 C3 1.380(4) no
O2 C9 1.410(4) no
O3 C8 1.438(4) no
C3 C4 1.343(5) no
C3 H3A 0.9300 no
O4 H4B 0.8200 no
C4 C5 1.349(6) no
C4 H4A 0.9300 no
C5 C6 1.365(6) no
C5 H5A 0.9300 no
C6 C7 1.365(5) no
C6 H6A 0.9300 no
C7 H7A 0.9300 no
C8 H8A 0.9600 no
C8 H8B 0.9600 no
C8 H8C 0.9600 no
C9 H9A 0.9600 no
C9 H9B 0.9600 no
C9 H9C 0.9600 no

loop_
_geom_hbond_atom_site_label_D
_geom_hbond_atom_site_label_H
_geom_hbond_atom_site_label_A
_geom_hbond_site_symmetry_A
_geom_hbond_distance_DH
_geom_hbond_distance_HA
_geom_hbond_distance_DA
_geom_hbond_angle_DHA
O4 H4B O1 2_545 0.82 1.88 2.689(3) 168

loop_
_geom_torsion_atom_site_label_1
_geom_torsion_atom_site_label_2
_geom_torsion_atom_site_label_3
_geom_torsion_atom_site_label_4
_geom_torsion
_geom_torsion_publ_flag
O1 P1 C1 O4 -66.3(2) no
O2 P1 C1 O4 167.24(17) no
O3 P1 C1 O4 60.4(2) no
O1 P1 C1 C2 58.2(2) no
O2 P1 C1 C2 -68.2(2) no
O3 P1 C1 C2 -175.08(19) no
O4 C1 C2 C7 22.7(4) no
P1 C1 C2 C7 -96.3(3) no
O4 C1 C2 C3 -156.3(3) no
P1 C1 C2 C3 84.7(3) no
O1 P1 O2 C9 41.1(4) no
O3 P1 O2 C9 -83.0(3) no
C1 P1 O2 C9 166.7(3) no
O1 P1 O3 C8 37.0(3) no
O2 P1 O3 C8 163.0(3) no
C1 P1 O3 C8 -90.6(3) no
C7 C2 C3 C4 -0.3(5) no
C1 C2 C3 C4 178.8(3) no
C2 C3 C4 C5 -1.1(6) no
C3 C4 C5 C6 1.9(6) no
C4 C5 C6 C7 -1.3(6) no
C5 C6 C7 C2 0.0(5) no
C3 C2 C7 C6 0.8(5) no
C1 C2 C7 C6 -178.2(3) no

loop_
_cod_related_entry_id
_cod_related_entry_database
_cod_related_entry_code
1 ChemSpider 208683
